data_4303573
loop_
_publ_author_name
'Kuppuswamy Arumugam'
'Mohamed C. Shaw'
'P. Chandrasekaran'
'Dino Villagr\'an'
'Thomas G. Gray'
'Joel T. Mague'
'James P. Donahue'

_publ_contact_author 'James P. Donahue'
_publ_contact_author_address
;
   James P. Donahue
   Department of Chemistry
   Tulane University
   Percival Stern Hall, Room 2015
   6400 Freret Street
   New Orleans, Louisiana 70118-5698
;
_publ_contact_author_email donahue@tulane.edu
_publ_section_title
;
Synthesis, Structures, and Properties of 1,2,4,5-Benzenetetrathiolate
Linked Group 10 Metal Complexes
;
_journal_name_full 'Inorganic Chemistry'
_journal_page_first 10591
_journal_page_last 10607
_journal_paper_doi 10.1021/ic901257s
_journal_volume 48
_journal_year 2009
_chemical_formula_moiety 'C33 H50 O P2 Pd S4'
_chemical_formula_sum 'C33 H50 O P2 Pd S4'
_chemical_formula_weight 759.31
_chemical_name_systematic
; 
 (1,2-Bis(dicyclohexylphosphino)ethane)(5,6-
dithiolato[1,3]dithiol-2-one)Palladium(II)
;
_space_group_IT_number 14
_symmetry_cell_setting monoclinic
_symmetry_space_group_name_Hall '-P 2ybc'
_symmetry_space_group_name_H-M 'P 1 21/c 1'
_atom_sites_solution_hydrogens geom
_atom_sites_solution_primary Patterson
_atom_sites_solution_secondary difmap
_audit_creation_method SHELXL-97
_cell_angle_alpha 90.00
_cell_angle_beta 101.769(2)
_cell_angle_gamma 90.00
_cell_formula_units_Z 4
_cell_length_a 12.0385(19)
_cell_length_b 17.430(3)
_cell_length_c 16.389(3)
_cell_measurement_reflns_used 4711
_cell_measurement_temperature 100(2)
_cell_measurement_theta_max 27.39
_cell_measurement_theta_min 2.25
_cell_volume 3366.6(10)
_computing_cell_refinement 'Bruker SAINT (Bruker-AXS 2008)'
_computing_data_collection 'Bruker APEX2 (Bruker-AXS, 2009)'
_computing_data_reduction 'Bruker SAINT (Bruker-AXS 2008)'
_computing_molecular_graphics 'Bruker SHELXTL(Bruker-AXS 2008a)'
_computing_publication_material 'Bruker SHELXTL(Bruker-AXS 2008a)'
_computing_structure_refinement 'SHELXL-97 (Sheldrick, 2008)'
_computing_structure_solution 'SHELXS-97 (Sheldrick, 2008)'
_diffrn_ambient_temperature 100(2)
_diffrn_measured_fraction_theta_full 0.993
_diffrn_measured_fraction_theta_max 0.993
_diffrn_measurement_device_type 'Bruker APEX-I CCD'
_diffrn_measurement_method '\f and \w scans'
_diffrn_radiation_monochromator graphite
_diffrn_radiation_source 'fine-focus sealed tube'
_diffrn_radiation_type MoK\a
_diffrn_radiation_wavelength 0.71073
_diffrn_reflns_av_R_equivalents 0.0725
_diffrn_reflns_av_sigmaI/netI 0.0724
_diffrn_reflns_limit_h_max 15
_diffrn_reflns_limit_h_min -15
_diffrn_reflns_limit_k_max 22
_diffrn_reflns_limit_k_min 0
_diffrn_reflns_limit_l_max 21
_diffrn_reflns_limit_l_min 0
_diffrn_reflns_number 53061
_diffrn_reflns_theta_full 27.52
_diffrn_reflns_theta_max 27.52
_diffrn_reflns_theta_min 1.73
_exptl_absorpt_coefficient_mu 0.921
_exptl_absorpt_correction_T_max 0.9623
_exptl_absorpt_correction_T_min 0.8796
_exptl_absorpt_correction_type multi-scan
_exptl_absorpt_process_details 'TWINABS (Sheldrick, 2008b)'
_exptl_crystal_colour yellow
_exptl_crystal_density_diffrn 1.498
_exptl_crystal_density_method 'not measured'
_exptl_crystal_description Tablet
_exptl_crystal_F_000 1584
_exptl_crystal_size_max 0.14
_exptl_crystal_size_mid 0.10
_exptl_crystal_size_min 0.04
_refine_diff_density_max 2.739
_refine_diff_density_min -1.108
_refine_diff_density_rms 0.150
_refine_ls_extinction_method none
_refine_ls_goodness_of_fit_ref 1.017
_refine_ls_hydrogen_treatment constr
_refine_ls_matrix_type full
_refine_ls_number_parameters 387
_refine_ls_number_reflns 16837
_refine_ls_number_restraints 25
_refine_ls_restrained_S_all 1.033
_refine_ls_R_factor_all 0.1044
_refine_ls_R_factor_gt 0.0673
_refine_ls_shift/su_max 0.001
_refine_ls_shift/su_mean 0.000
_refine_ls_structure_factor_coef Fsqd
_refine_ls_weighting_details 'calc w=1/[\s^2^(Fo^2^)+(0.0710P)^2^+8.5916P] where P=(Fo^2^+2Fc^2^)/3'
_refine_ls_weighting_scheme calc
_refine_ls_wR_factor_gt 0.1512
_refine_ls_wR_factor_ref 0.1720
_reflns_number_gt 11728
_reflns_number_total 16837
_reflns_threshold_expression >2sigma(I)
_cod_data_source_file ic901257s_si_001_08.cif
_cod_data_source_block jpd283_0m
_cod_depositor_comments
;
The following automatic conversions were performed:
'_symmetry_cell_setting' value 'Monoclinic' changed to 'monoclinic'
according to '/home/saulius/struct/CIF-dictionaries/cif_core.dic'
dictionary named 'cif_core.dic' version 2.4.1 from 2010-06-29.

Automatic conversion script
Id: cif_fix_enum 1527 2010-12-29 10:47:43Z saulius 
;
_cod_original_cell_volume 3366.7(9)
_cod_database_code 4303573

loop_
_symmetry_equiv_pos_as_xyz
'x, y, z'
'-x, y+1/2, -z+1/2'
'-x, -y, -z'
'x, -y-1/2, z-1/2'

loop_
_atom_site_label
_atom_site_type_symbol
_atom_site_fract_x
_atom_site_fract_y
_atom_site_fract_z
_atom_site_U_iso_or_equiv
_atom_site_adp_type
_atom_site_occupancy
_atom_site_symmetry_multiplicity
_atom_site_calc_flag
_atom_site_refinement_flags
_atom_site_disorder_assembly
_atom_site_disorder_group
Pd1 Pd 0.82494(3) 0.791443(18) 0.240333(19) 0.02202(9) Uani 1 1 d . A .
S1 S 0.66646(9) 0.86496(7) 0.18719(7) 0.0309(3) Uani 1 1 d . . .
S2 S 0.91707(9) 0.84691(7) 0.14416(7) 0.0336(3) Uani 1 1 d . . .
S3 S 0.60325(12) 1.12101(9) -0.01464(10) 0.0574(4) Uani 1 1 d . . .
S4 S 0.82316(10) 1.09572(7) -0.06519(8) 0.0362(3) Uani 1 1 d . . .
P1 P 0.73806(9) 0.73733(6) 0.33689(7) 0.0224(2) Uani 1 1 d D . .
P2 P 0.97789(9) 0.71649(6) 0.29495(6) 0.0221(2) Uani 1 1 d . . .
O1 O 0.6885(3) 1.2097(2) -0.1172(2) 0.0511(10) Uani 1 1 d . . .
C1 C 0.7143(4) 0.9288(3) 0.1175(3) 0.0338(10) Uani 1 1 d . . .
C2 C 0.8225(4) 0.9202(2) 0.0978(3) 0.0293(9) Uani 1 1 d . . .
C3 C 0.6814(4) 1.0399(3) 0.0273(3) 0.0396(12) Uani 1 1 d . . .
C4 C 0.7919(5) 1.0288(3) 0.0064(3) 0.0370(11) Uani 1 1 d . . .
C5 C 0.6448(4) 0.9886(3) 0.0808(3) 0.0431(13) Uani 1 1 d . . .
H5 H 0.5712 0.9943 0.0926 0.052 Uiso 1 1 calc R . .
C6 C 0.8564(4) 0.9720(3) 0.0405(3) 0.0337(11) Uani 1 1 d . . .
H6 H 0.9284 0.9652 0.0264 0.040 Uiso 1 1 calc R . .
C7 C 0.6987(5) 1.1542(3) -0.0752(3) 0.0432(12) Uani 1 1 d . . .
C8 C 0.6629(3) 0.8026(2) 0.3946(3) 0.0262(9) Uani 1 1 d . A .
H8 H 0.5893 0.8159 0.3567 0.031 Uiso 1 1 calc R . .
C9 C 0.7273(4) 0.8779(3) 0.4166(3) 0.0360(11) Uani 1 1 d . . .
H9A H 0.7466 0.9004 0.3658 0.043 Uiso 1 1 calc R A .
H9B H 0.7989 0.8679 0.4570 0.043 Uiso 1 1 calc R . .
C10 C 0.6541(5) 0.9348(3) 0.4544(3) 0.0469(13) Uani 1 1 d . A .
H10A H 0.6972 0.9829 0.4697 0.056 Uiso 1 1 calc R . .
H10B H 0.5850 0.9475 0.4125 0.056 Uiso 1 1 calc R . .
C11 C 0.6203(5) 0.9012(3) 0.5311(3) 0.0495(14) Uani 1 1 d . . .
H11A H 0.5678 0.9369 0.5511 0.059 Uiso 1 1 calc R A .
H11B H 0.6887 0.8956 0.5759 0.059 Uiso 1 1 calc R . .
C12 C 0.5631(4) 0.8232(3) 0.5136(3) 0.0461(13) Uani 1 1 d . A .
H12A H 0.4881 0.8301 0.4761 0.055 Uiso 1 1 calc R . .
H12B H 0.5503 0.8010 0.5665 0.055 Uiso 1 1 calc R . .
C13 C 0.6337(4) 0.7672(3) 0.4734(3) 0.0387(11) Uani 1 1 d . . .
H13A H 0.5906 0.7191 0.4587 0.046 Uiso 1 1 calc R A .
H13B H 0.7046 0.7545 0.5135 0.046 Uiso 1 1 calc R . .
C14 C 0.6405(5) 0.6606(4) 0.2825(5) 0.0261(18) Uani 0.528(5) 1 d PD A 1
H14 H 0.6676 0.6458 0.2309 0.031 Uiso 0.528(5) 1 calc PR A 1
C14A C 0.6260(6) 0.6609(4) 0.3122(5) 0.0261(18) Uani 0.472(5) 1 d PD A 2
H14A H 0.6056 0.6440 0.3656 0.031 Uiso 0.472(5) 1 calc PR A 2
C15 C 0.5198(3) 0.6924(2) 0.2558(3) 0.0306(10) Uani 0.528(5) 1 d PD A 1
H15A H 0.5069 0.7297 0.2985 0.037 Uiso 0.528(5) 1 calc PR A 1
H15B H 0.5150 0.7209 0.2030 0.037 Uiso 0.528(5) 1 calc PR A 1
C15A C 0.5198(3) 0.6924(2) 0.2558(3) 0.0306(10) Uani 0.472(5) 1 d PD A 2
H15C H 0.4740 0.7187 0.2912 0.037 Uiso 0.472(5) 1 calc PR A 2
H15D H 0.5433 0.7318 0.2191 0.037 Uiso 0.472(5) 1 calc PR A 2
C16 C 0.4266(5) 0.6349(4) 0.2437(7) 0.042(2) Uani 0.528(5) 1 d PD A 1
H16A H 0.3743 0.6508 0.2800 0.050 Uiso 0.528(5) 1 calc PR A 1
H16B H 0.3843 0.6406 0.1855 0.050 Uiso 0.528(5) 1 calc PR A 1
C16A C 0.4455(7) 0.6357(4) 0.2022(6) 0.042(2) Uani 0.472(5) 1 d PD A 2
H16C H 0.3669 0.6459 0.2086 0.050 Uiso 0.472(5) 1 calc PR A 2
H16D H 0.4485 0.6481 0.1437 0.050 Uiso 0.472(5) 1 calc PR A 2
C17 C 0.4465(6) 0.5550(4) 0.2574(7) 0.047(2) Uani 0.528(5) 1 d PD A 1
H17A H 0.4156 0.5284 0.2042 0.056 Uiso 0.528(5) 1 calc PR A 1
H17B H 0.4010 0.5380 0.2980 0.056 Uiso 0.528(5) 1 calc PR A 1
C17A C 0.4628(7) 0.5554(4) 0.2116(7) 0.047(2) Uani 0.472(5) 1 d PD A 2
H17C H 0.4501 0.5325 0.1552 0.056 Uiso 0.472(5) 1 calc PR A 2
H17D H 0.4035 0.5348 0.2395 0.056 Uiso 0.472(5) 1 calc PR A 2
C18 C 0.5655(6) 0.5267(4) 0.2878(6) 0.042(3) Uani 0.528(5) 1 d PD A 1
H18A H 0.5973 0.5101 0.2394 0.050 Uiso 0.528(5) 1 calc PR A 1
H18B H 0.5641 0.4815 0.3241 0.050 Uiso 0.528(5) 1 calc PR A 1
C18A C 0.5765(7) 0.5273(4) 0.2595(7) 0.042(3) Uani 0.472(5) 1 d PD A 2
H18C H 0.6021 0.4837 0.2293 0.050 Uiso 0.472(5) 1 calc PR A 2
H18D H 0.5680 0.5087 0.3150 0.050 Uiso 0.472(5) 1 calc PR A 2
C19 C 0.6422(6) 0.5882(4) 0.3362(5) 0.0344(15) Uani 0.528(5) 1 d PD A 1
H19A H 0.7207 0.5685 0.3521 0.041 Uiso 0.528(5) 1 calc PR A 1
H19B H 0.6156 0.6011 0.3878 0.041 Uiso 0.528(5) 1 calc PR A 1
C19A C 0.6664(5) 0.5908(4) 0.2707(6) 0.0344(15) Uani 0.472(5) 1 d PD A 2
H19C H 0.7380 0.5715 0.3055 0.041 Uiso 0.472(5) 1 calc PR A 2
H19D H 0.6816 0.6055 0.2157 0.041 Uiso 0.472(5) 1 calc PR A 2
C20 C 1.1128(3) 0.7620(2) 0.3475(3) 0.0268(9) Uani 1 1 d . A .
H20 H 1.1637 0.7200 0.3748 0.032 Uiso 1 1 calc R . .
C21 C 1.0941(4) 0.8162(3) 0.4160(3) 0.0336(10) Uani 1 1 d . . .
H21A H 1.0627 0.7871 0.4580 0.040 Uiso 1 1 calc R A .
H21B H 1.0379 0.8558 0.3919 0.040 Uiso 1 1 calc R . .
C22 C 1.2057(4) 0.8558(3) 0.4590(3) 0.0424(12) Uani 1 1 d . A .
H22A H 1.1891 0.8941 0.4995 0.051 Uiso 1 1 calc R . .
H22B H 1.2579 0.8171 0.4901 0.051 Uiso 1 1 calc R . .
C23 C 1.2626(4) 0.8953(3) 0.3957(3) 0.0402(12) Uani 1 1 d . . .
H23A H 1.3354 0.9181 0.4244 0.048 Uiso 1 1 calc R A .
H23B H 1.2134 0.9372 0.3680 0.048 Uiso 1 1 calc R . .
C24 C 1.2842(4) 0.8379(3) 0.3307(3) 0.0372(11) Uani 1 1 d . A .
H24A H 1.3367 0.7976 0.3580 0.045 Uiso 1 1 calc R . .
H24B H 1.3205 0.8644 0.2895 0.045 Uiso 1 1 calc R . .
C25 C 1.1732(4) 0.8012(3) 0.2860(3) 0.0345(10) Uani 1 1 d . . .
H25A H 1.1231 0.8411 0.2551 0.041 Uiso 1 1 calc R A .
H25B H 1.1893 0.7630 0.2452 0.041 Uiso 1 1 calc R . .
C26 C 1.0208(4) 0.6511(3) 0.2194(3) 0.0307(10) Uani 1 1 d . A .
H26 H 1.0560 0.6839 0.1816 0.037 Uiso 1 1 calc R . .
C27 C 1.1128(4) 0.5933(3) 0.2591(3) 0.0297(10) Uani 1 1 d . . .
H27A H 1.0833 0.5601 0.2989 0.036 Uiso 1 1 calc R A .
H27B H 1.1798 0.6212 0.2903 0.036 Uiso 1 1 calc R . .
C28 C 1.1479(4) 0.5434(3) 0.1907(3) 0.0389(11) Uani 1 1 d . A .
H28A H 1.1865 0.5760 0.1555 0.047 Uiso 1 1 calc R . .
H28B H 1.2024 0.5037 0.2172 0.047 Uiso 1 1 calc R . .
C29 C 1.0487(4) 0.5055(3) 0.1374(3) 0.0401(12) Uani 1 1 d . . .
H29A H 1.0145 0.4691 0.1716 0.048 Uiso 1 1 calc R A .
H29B H 1.0743 0.4758 0.0932 0.048 Uiso 1 1 calc R . .
C30 C 0.9600(4) 0.5631(3) 0.0977(3) 0.0354(11) Uani 1 1 d . A .
H30A H 0.8939 0.5358 0.0643 0.042 Uiso 1 1 calc R . .
H30B H 0.9919 0.5969 0.0597 0.042 Uiso 1 1 calc R . .
C31 C 0.9213(4) 0.6119(3) 0.1647(3) 0.0346(10) Uani 1 1 d . . .
H31A H 0.8662 0.6509 0.1376 0.042 Uiso 1 1 calc R A .
H31B H 0.8828 0.5786 0.1993 0.042 Uiso 1 1 calc R . .
C32 C 0.8487(4) 0.6927(3) 0.4156(3) 0.0295(10) Uani 1 1 d . A .
H32A H 0.8848 0.7323 0.4557 0.035 Uiso 1 1 calc R . .
H32B H 0.8139 0.6539 0.4467 0.035 Uiso 1 1 calc R . .
C33 C 0.9391(4) 0.6544(3) 0.3762(3) 0.0292(9) Uani 1 1 d . A .
H33A H 0.9099 0.6048 0.3512 0.035 Uiso 1 1 calc R . .
H33B H 1.0074 0.6439 0.4198 0.035 Uiso 1 1 calc R . .

loop_
_atom_site_aniso_label
_atom_site_aniso_U_11
_atom_site_aniso_U_22
_atom_site_aniso_U_33
_atom_site_aniso_U_23
_atom_site_aniso_U_13
_atom_site_aniso_U_12
Pd1 0.02051(15) 0.02699(17) 0.01908(15) 0.00044(13) 0.00525(11) 0.00427(13)
S1 0.0203(5) 0.0405(7) 0.0340(6) 0.0119(5) 0.0105(4) 0.0099(4)
S2 0.0243(6) 0.0486(7) 0.0297(6) 0.0135(5) 0.0102(5) 0.0089(5)
S3 0.0451(8) 0.0585(9) 0.0764(10) 0.0414(8) 0.0307(8) 0.0252(7)
S4 0.0353(6) 0.0387(7) 0.0354(6) 0.0065(5) 0.0096(5) -0.0022(5)
P1 0.0208(5) 0.0225(5) 0.0243(5) 0.0011(4) 0.0054(4) -0.0005(4)
P2 0.0214(5) 0.0236(5) 0.0211(5) 0.0001(4) 0.0037(4) 0.0038(4)
O1 0.070(3) 0.043(2) 0.047(2) 0.0175(18) 0.0257(19) 0.0012(19)
C1 0.031(2) 0.038(3) 0.034(2) 0.005(2) 0.012(2) 0.001(2)
C2 0.030(2) 0.029(2) 0.029(2) -0.0023(18) 0.0059(19) 0.0012(18)
C3 0.034(3) 0.041(3) 0.044(3) 0.016(2) 0.011(2) 0.006(2)
C4 0.066(3) 0.024(2) 0.019(2) 0.0024(18) 0.004(2) -0.016(2)
C5 0.030(3) 0.042(3) 0.061(3) 0.018(3) 0.017(2) 0.009(2)
C6 0.020(2) 0.053(3) 0.026(2) -0.009(2) 0.0003(18) 0.005(2)
C7 0.054(3) 0.038(3) 0.038(3) 0.009(2) 0.010(2) 0.007(2)
C8 0.023(2) 0.031(2) 0.027(2) 0.0030(18) 0.0113(17) -0.0017(17)
C9 0.039(3) 0.034(3) 0.040(3) -0.007(2) 0.019(2) -0.008(2)
C10 0.058(3) 0.038(3) 0.051(3) -0.015(2) 0.026(3) -0.001(2)
C11 0.043(3) 0.064(4) 0.044(3) -0.018(3) 0.017(3) 0.004(3)
C12 0.043(3) 0.061(3) 0.041(3) -0.005(3) 0.023(2) -0.003(3)
C13 0.039(3) 0.043(3) 0.040(3) 0.006(2) 0.024(2) 0.001(2)
C14 0.033(3) 0.025(3) 0.020(5) 0.010(3) 0.006(3) -0.005(2)
C14A 0.033(3) 0.025(3) 0.020(5) 0.010(3) 0.006(3) -0.005(2)
C15 0.028(2) 0.027(2) 0.035(2) 0.0049(18) 0.0033(19) -0.0046(17)
C15A 0.028(2) 0.027(2) 0.035(2) 0.0049(18) 0.0033(19) -0.0046(17)
C16 0.028(4) 0.055(4) 0.041(5) 0.012(5) 0.001(4) -0.016(3)
C16A 0.028(4) 0.055(4) 0.041(5) 0.012(5) 0.001(4) -0.016(3)
C17 0.037(4) 0.046(4) 0.066(7) -0.020(5) 0.027(4) -0.016(3)
C17A 0.037(4) 0.046(4) 0.066(7) -0.020(5) 0.027(4) -0.016(3)
C18 0.038(3) 0.027(3) 0.074(8) -0.019(4) 0.045(4) -0.009(2)
C18A 0.038(3) 0.027(3) 0.074(8) -0.019(4) 0.045(4) -0.009(2)
C19 0.031(3) 0.026(3) 0.048(4) -0.005(3) 0.013(3) -0.004(3)
C19A 0.031(3) 0.026(3) 0.048(4) -0.005(3) 0.013(3) -0.004(3)
C20 0.026(2) 0.027(2) 0.025(2) -0.0003(17) 0.0009(17) 0.0034(17)
C21 0.038(3) 0.033(2) 0.033(2) -0.0083(19) 0.013(2) -0.007(2)
C22 0.043(3) 0.043(3) 0.040(3) -0.016(2) 0.007(2) -0.006(2)
C23 0.033(3) 0.036(3) 0.051(3) -0.009(2) 0.007(2) -0.007(2)
C24 0.025(2) 0.039(3) 0.048(3) -0.011(2) 0.008(2) -0.005(2)
C25 0.025(2) 0.042(3) 0.037(2) -0.005(2) 0.0061(19) -0.0063(19)
C26 0.027(2) 0.033(2) 0.030(2) -0.0089(19) -0.0008(18) 0.0076(18)
C27 0.027(2) 0.032(2) 0.028(2) -0.0056(18) -0.0007(18) 0.0059(18)
C28 0.030(2) 0.034(3) 0.051(3) -0.007(2) 0.004(2) 0.008(2)
C29 0.040(3) 0.039(3) 0.040(3) -0.008(2) 0.007(2) 0.010(2)
C30 0.036(3) 0.033(3) 0.035(3) -0.008(2) 0.003(2) 0.010(2)
C31 0.026(2) 0.034(3) 0.043(3) -0.006(2) 0.006(2) 0.0000(19)
C32 0.028(2) 0.038(3) 0.025(2) 0.0047(18) 0.0094(18) -0.0007(19)
C33 0.026(2) 0.032(2) 0.029(2) 0.0102(19) 0.0053(18) 0.0035(18)

loop_
_atom_type_symbol
_atom_type_description
_atom_type_scat_dispersion_real
_atom_type_scat_dispersion_imag
_atom_type_scat_source
C C 0.0033 0.0016 'International Tables Vol C Tables 4.2.6.8 and 6.1.1.4'
H H 0.0000 0.0000 'International Tables Vol C Tables 4.2.6.8 and 6.1.1.4'
O O 0.0106 0.0060 'International Tables Vol C Tables 4.2.6.8 and 6.1.1.4'
P P 0.1023 0.0942 'International Tables Vol C Tables 4.2.6.8 and 6.1.1.4'
S S 0.1246 0.1234 'International Tables Vol C Tables 4.2.6.8 and 6.1.1.4'
Pd Pd -0.9988 1.0072 'International Tables Vol C Tables 4.2.6.8 and 6.1.1.4'

loop_
_geom_angle_atom_site_label_1
_geom_angle_atom_site_label_2
_geom_angle_atom_site_label_3
_geom_angle
_geom_angle_site_symmetry_1
_geom_angle_site_symmetry_3
_geom_angle_publ_flag
P1 Pd1 P2 86.47(4) . . ?
P1 Pd1 S2 178.74(4) . . ?
P2 Pd1 S2 92.62(4) . . ?
P1 Pd1 S1 91.76(4) . . ?
P2 Pd1 S1 178.17(4) . . ?
S2 Pd1 S1 89.15(4) . . ?
C1 S1 Pd1 103.80(16) . . ?
C2 S2 Pd1 103.73(15) . . ?
C3 S3 C7 97.2(2) . . ?
C4 S4 C7 98.6(3) . . ?
C32 P1 C8 105.4(2) . . ?
C32 P1 C14A 103.7(3) . . ?
C8 P1 C14A 98.2(3) . . ?
C32 P1 C14 109.0(2) . . ?
C8 P1 C14 111.1(3) . . ?
C14A P1 C14 16.8(3) . . ?
C32 P1 Pd1 107.19(14) . . ?
C8 P1 Pd1 116.60(13) . . ?
C14A P1 Pd1 123.8(3) . . ?
C14 P1 Pd1 107.2(2) . . ?
C26 P2 C33 105.6(2) . . ?
C26 P2 C20 103.82(19) . . ?
C33 P2 C20 104.0(2) . . ?
C26 P2 Pd1 113.98(14) . . ?
C33 P2 Pd1 108.36(14) . . ?
C20 P2 Pd1 119.79(14) . . ?
C5 C1 C2 118.7(4) . . ?
C5 C1 S1 120.2(4) . . ?
C2 C1 S1 121.1(3) . . ?
C1 C2 C6 119.1(4) . . ?
C1 C2 S2 121.3(3) . . ?
C6 C2 S2 119.7(3) . . ?
C5 C3 C4 119.2(4) . . ?
C5 C3 S3 123.6(4) . . ?
C4 C3 S3 117.2(3) . . ?
C6 C4 C3 119.4(4) . . ?
C6 C4 S4 126.9(4) . . ?
C3 C4 S4 113.7(4) . . ?
C3 C5 C1 121.1(4) . . ?
C3 C5 H5 119.5 . . ?
C1 C5 H5 119.5 . . ?
C4 C6 C2 122.5(4) . . ?
C4 C6 H6 118.7 . . ?
C2 C6 H6 118.7 . . ?
O1 C7 S3 126.5(4) . . ?
O1 C7 S4 120.4(4) . . ?
S3 C7 S4 113.0(3) . . ?
C9 C8 C13 109.8(4) . . ?
C9 C8 P1 112.0(3) . . ?
C13 C8 P1 114.0(3) . . ?
C9 C8 H8 106.9 . . ?
C13 C8 H8 106.9 . . ?
P1 C8 H8 106.9 . . ?
C8 C9 C10 110.1(4) . . ?
C8 C9 H9A 109.6 . . ?
C10 C9 H9A 109.6 . . ?
C8 C9 H9B 109.6 . . ?
C10 C9 H9B 109.6 . . ?
H9A C9 H9B 108.2 . . ?
C11 C10 C9 110.9(4) . . ?
C11 C10 H10A 109.5 . . ?
C9 C10 H10A 109.5 . . ?
C11 C10 H10B 109.5 . . ?
C9 C10 H10B 109.5 . . ?
H10A C10 H10B 108.0 . . ?
C10 C11 C12 112.1(4) . . ?
C10 C11 H11A 109.2 . . ?
C12 C11 H11A 109.2 . . ?
C10 C11 H11B 109.2 . . ?
C12 C11 H11B 109.2 . . ?
H11A C11 H11B 107.9 . . ?
C11 C12 C13 112.4(4) . . ?
C11 C12 H12A 109.1 . . ?
C13 C12 H12A 109.1 . . ?
C11 C12 H12B 109.1 . . ?
C13 C12 H12B 109.1 . . ?
H12A C12 H12B 107.9 . . ?
C12 C13 C8 110.4(4) . . ?
C12 C13 H13A 109.6 . . ?
C8 C13 H13A 109.6 . . ?
C12 C13 H13B 109.6 . . ?
C8 C13 H13B 109.6 . . ?
H13A C13 H13B 108.1 . . ?
C15 C14 C19 111.2(4) . . ?
C15 C14 P1 109.9(4) . . ?
C19 C14 P1 112.2(5) . . ?
C15 C14 H14 107.8 . . ?
C19 C14 H14 107.8 . . ?
P1 C14 H14 107.8 . . ?
C19A C14A P1 112.6(5) . . ?
C19A C14A H14A 108.2 . . ?
P1 C14A H14A 108.2 . . ?
C16 C15 C14 116.1(4) . . ?
C16 C15 H15A 108.3 . . ?
C14 C15 H15A 108.3 . . ?
C16 C15 H15B 108.3 . . ?
C14 C15 H15B 108.3 . . ?
H15A C15 H15B 107.4 . . ?
C17 C16 C15 122.7(5) . . ?
C17 C16 H16A 106.7 . . ?
C15 C16 H16A 106.7 . . ?
C17 C16 H16B 106.7 . . ?
C15 C16 H16B 106.7 . . ?
H16A C16 H16B 106.6 . . ?
C17A C16A H16C 106.8 . . ?
C17A C16A H16D 106.8 . . ?
H16C C16A H16D 106.6 . . ?
C16 C17 C18 119.5(5) . . ?
C16 C17 H17A 107.4 . . ?
C18 C17 H17A 107.4 . . ?
C16 C17 H17B 107.4 . . ?
C18 C17 H17B 107.4 . . ?
H17A C17 H17B 107.0 . . ?
C16A C17A C18A 118.2(5) . . ?
C16A C17A H17C 107.8 . . ?
C18A C17A H17C 107.8 . . ?
C16A C17A H17D 107.8 . . ?
C18A C17A H17D 107.8 . . ?
H17C C17A H17D 107.1 . . ?
C17 C18 C19 112.1(5) . . ?
C17 C18 H18A 109.2 . . ?
C19 C18 H18A 109.2 . . ?
C17 C18 H18B 109.2 . . ?
C19 C18 H18B 109.2 . . ?
H18A C18 H18B 107.9 . . ?
C17A C18A C19A 111.7(5) . . ?
C17A C18A H18C 109.3 . . ?
C19A C18A H18C 109.3 . . ?
C17A C18A H18D 109.3 . . ?
C19A C18A H18D 109.3 . . ?
H18C C18A H18D 107.9 . . ?
C18 C19 C14 110.1(5) . . ?
C18 C19 H19A 109.6 . . ?
C14 C19 H19A 109.6 . . ?
C18 C19 H19B 109.6 . . ?
C14 C19 H19B 109.6 . . ?
H19A C19 H19B 108.2 . . ?
C14A C19A C18A 110.5(5) . . ?
C14A C19A H19C 109.5 . . ?
C18A C19A H19C 109.5 . . ?
C14A C19A H19D 109.5 . . ?
C18A C19A H19D 109.5 . . ?
H19C C19A H19D 108.1 . . ?
C21 C20 C25 111.9(4) . . ?
C21 C20 P2 111.2(3) . . ?
C25 C20 P2 112.1(3) . . ?
C21 C20 H20 107.1 . . ?
C25 C20 H20 107.1 . . ?
P2 C20 H20 107.1 . . ?
C20 C21 C22 111.7(4) . . ?
C20 C21 H21A 109.3 . . ?
C22 C21 H21A 109.3 . . ?
C20 C21 H21B 109.3 . . ?
C22 C21 H21B 109.3 . . ?
H21A C21 H21B 107.9 . . ?
C23 C22 C21 111.1(4) . . ?
C23 C22 H22A 109.4 . . ?
C21 C22 H22A 109.4 . . ?
C23 C22 H22B 109.4 . . ?
C21 C22 H22B 109.4 . . ?
H22A C22 H22B 108.0 . . ?
C22 C23 C24 110.3(4) . . ?
C22 C23 H23A 109.6 . . ?
C24 C23 H23A 109.6 . . ?
C22 C23 H23B 109.6 . . ?
C24 C23 H23B 109.6 . . ?
H23A C23 H23B 108.1 . . ?
C23 C24 C25 110.7(4) . . ?
C23 C24 H24A 109.5 . . ?
C25 C24 H24A 109.5 . . ?
C23 C24 H24B 109.5 . . ?
C25 C24 H24B 109.5 . . ?
H24A C24 H24B 108.1 . . ?
C20 C25 C24 111.2(4) . . ?
C20 C25 H25A 109.4 . . ?
C24 C25 H25A 109.4 . . ?
C20 C25 H25B 109.4 . . ?
C24 C25 H25B 109.4 . . ?
H25A C25 H25B 108.0 . . ?
C31 C26 C27 111.7(4) . . ?
C31 C26 P2 112.7(3) . . ?
C27 C26 P2 113.5(3) . . ?
C31 C26 H26 106.1 . . ?
C27 C26 H26 106.1 . . ?
P2 C26 H26 106.1 . . ?
C26 C27 C28 110.0(4) . . ?
C26 C27 H27A 109.7 . . ?
C28 C27 H27A 109.7 . . ?
C26 C27 H27B 109.7 . . ?
C28 C27 H27B 109.7 . . ?
H27A C27 H27B 108.2 . . ?
C29 C28 C27 111.8(4) . . ?
C29 C28 H28A 109.3 . . ?
C27 C28 H28A 109.3 . . ?
C29 C28 H28B 109.3 . . ?
C27 C28 H28B 109.3 . . ?
H28A C28 H28B 107.9 . . ?
C28 C29 C30 111.8(4) . . ?
C28 C29 H29A 109.3 . . ?
C30 C29 H29A 109.3 . . ?
C28 C29 H29B 109.3 . . ?
C30 C29 H29B 109.3 . . ?
H29A C29 H29B 107.9 . . ?
C29 C30 C31 110.5(4) . . ?
C29 C30 H30A 109.6 . . ?
C31 C30 H30A 109.6 . . ?
C29 C30 H30B 109.6 . . ?
C31 C30 H30B 109.6 . . ?
H30A C30 H30B 108.1 . . ?
C26 C31 C30 110.9(4) . . ?
C26 C31 H31A 109.4 . . ?
C30 C31 H31A 109.4 . . ?
C26 C31 H31B 109.4 . . ?
C30 C31 H31B 109.4 . . ?
H31A C31 H31B 108.0 . . ?
C33 C32 P1 111.5(3) . . ?
C33 C32 H32A 109.3 . . ?
P1 C32 H32A 109.3 . . ?
C33 C32 H32B 109.3 . . ?
P1 C32 H32B 109.3 . . ?
H32A C32 H32B 108.0 . . ?
C32 C33 P2 110.8(3) . . ?
C32 C33 H33A 109.5 . . ?
P2 C33 H33A 109.5 . . ?
C32 C33 H33B 109.5 . . ?
P2 C33 H33B 109.5 . . ?
H33A C33 H33B 108.1 . . ?

loop_
_geom_bond_atom_site_label_1
_geom_bond_atom_site_label_2
_geom_bond_distance
_geom_bond_site_symmetry_2
_geom_bond_publ_flag
Pd1 P1 2.2723(11) . ?
Pd1 P2 2.2861(11) . ?
Pd1 S2 2.3157(11) . ?
Pd1 S1 2.3157(11) . ?
S1 C1 1.772(5) . ?
S2 C2 1.775(4) . ?
S3 C3 1.759(5) . ?
S3 C7 1.762(5) . ?
S4 C4 1.749(4) . ?
S4 C7 1.791(5) . ?
P1 C32 1.828(4) . ?
P1 C8 1.833(4) . ?
P1 C14A 1.881(7) . ?
P1 C14 1.881(7) . ?
P2 C26 1.832(4) . ?
P2 C33 1.848(4) . ?
P2 C20 1.854(4) . ?
O1 C7 1.180(6) . ?
C1 C5 1.394(6) . ?
C1 C2 1.413(6) . ?
C2 C6 1.421(6) . ?
C3 C5 1.384(6) . ?
C3 C4 1.453(7) . ?
C4 C6 1.311(6) . ?
C5 H5 0.9500 . ?
C6 H6 0.9500 . ?
C8 C9 1.530(6) . ?
C8 C13 1.535(6) . ?
C8 H8 1.0000 . ?
C9 C10 1.539(6) . ?
C9 H9A 0.9900 . ?
C9 H9B 0.9900 . ?
C10 C11 1.515(7) . ?
C10 H10A 0.9900 . ?
C10 H10B 0.9900 . ?
C11 C12 1.524(7) . ?
C11 H11A 0.9900 . ?
C11 H11B 0.9900 . ?
C12 C13 1.529(7) . ?
C12 H12A 0.9900 . ?
C12 H12B 0.9900 . ?
C13 H13A 0.9900 . ?
C13 H13B 0.9900 . ?
C14 C15 1.534(6) . ?
C14 C19 1.535(6) . ?
C14 H14 1.0000 . ?
C14A C19A 1.524(7) . ?
C14A H14A 1.0000 . ?
C15 C16 1.488(6) . ?
C15 H15A 0.9900 . ?
C15 H15B 0.9900 . ?
C16 C17 1.424(6) . ?
C16 H16A 0.9900 . ?
C16 H16B 0.9900 . ?
C16A C17A 1.418(6) . ?
C16A H16C 0.9900 . ?
C16A H16D 0.9900 . ?
C17 C18 1.501(6) . ?
C17 H17A 0.9900 . ?
C17 H17B 0.9900 . ?
C17A C18A 1.513(7) . ?
C17A H17C 0.9900 . ?
C17A H17D 0.9900 . ?
C18 C19 1.528(7) . ?
C18 H18A 0.9900 . ?
C18 H18B 0.9900 . ?
C18A C19A 1.532(7) . ?
C18A H18C 0.9900 . ?
C18A H18D 0.9900 . ?
C19 H19A 0.9900 . ?
C19 H19B 0.9900 . ?
C19A H19C 0.9900 . ?
C19A H19D 0.9900 . ?
C20 C21 1.519(6) . ?
C20 C25 1.519(6) . ?
C20 H20 1.0000 . ?
C21 C22 1.547(6) . ?
C21 H21A 0.9900 . ?
C21 H21B 0.9900 . ?
C22 C23 1.520(7) . ?
C22 H22A 0.9900 . ?
C22 H22B 0.9900 . ?
C23 C24 1.522(6) . ?
C23 H23A 0.9900 . ?
C23 H23B 0.9900 . ?
C24 C25 1.527(6) . ?
C24 H24A 0.9900 . ?
C24 H24B 0.9900 . ?
C25 H25A 0.9900 . ?
C25 H25B 0.9900 . ?
C26 C31 1.506(6) . ?
C26 C27 1.540(6) . ?
C26 H26 1.0000 . ?
C27 C28 1.545(6) . ?
C27 H27A 0.9900 . ?
C27 H27B 0.9900 . ?
C28 C29 1.483(6) . ?
C28 H28A 0.9900 . ?
C28 H28B 0.9900 . ?
C29 C30 1.513(6) . ?
C29 H29A 0.9900 . ?
C29 H29B 0.9900 . ?
C30 C31 1.534(6) . ?
C30 H30A 0.9900 . ?
C30 H30B 0.9900 . ?
C31 H31A 0.9900 . ?
C31 H31B 0.9900 . ?
C32 C33 1.528(6) . ?
C32 H32A 0.9900 . ?
C32 H32B 0.9900 . ?
C33 H33A 0.9900 . ?
C33 H33B 0.9900 . ?
